data_1553198
loop_
_publ_author_name
'Acharya, A.'
'Eickhoff, J. A.'
'Chen, K.'
'Catalano, V. J.'
'Jeffrey, C. S.'

_publ_section_title
;
 Access to bicyclic hydroxamate macrocycles via intramolecular aza-(4 + 3)
 cyloaddition reactions of aza-oxyallylic cation intermediates
;
_journal_issue 3
_journal_name_full 'Organic Chemistry Frontiers'
_journal_page_first 330
_journal_paper_doi 10.1039/C5QO00315F
_journal_volume 3
_journal_year 2016
_chemical_formula_moiety 'C13 H21 N O5, C H2 Cl2'
_chemical_formula_sum 'C14 H23 Cl2 N O5'
_chemical_formula_weight 356.23
_chemical_name_common 11
_chemical_name_systematic ()-(1R,11R,12S)-1,12-Dihydroxy-2,2-dimethyl-5.14-dioxa-4-azabicyclo[9.2.1]tetradecan-3-one
_space_group_crystal_system monoclinic
_space_group_IT_number 14
_space_group_name_Hall '-P 2yn'
_space_group_name_H-M_alt 'P 1 21/n 1'
_atom_sites_solution_hydrogens geom
_atom_sites_solution_primary direct
_audit_creation_date 2013-12-09
_audit_creation_method
; 
  Olex2 1.2 
  (compiled Apr 23 2013 17:59:47, GUI svn.r4466) 
;
_audit_update_record
;
2015-10-06 deposited with the CCDC.
2015-12-28 downloaded from the CCDC.
;
_cell_angle_alpha 90
_cell_angle_beta 105.8523(13)
_cell_angle_gamma 90
_cell_formula_units_Z 4
_cell_length_a 11.7775(8)
_cell_length_b 8.7429(6)
_cell_length_c 16.8595(12)
_cell_measurement_reflns_used 3020
_cell_measurement_temperature 100(2)
_cell_measurement_theta_max 24.83
_cell_measurement_theta_min 2.46
_cell_volume 1670.0(2)
_computing_cell_refinement 'Bruker SAINT'
_computing_data_collection 'Bruker APEX2'
_computing_data_reduction 'Bruker SAINT'
_computing_molecular_graphics
; 
O. V. Dolomanov, L. J. Bourhis, R. J. Gildea, J. A. K. Howard and H. Puschmann, 
OLEX2: a complete structure solution, refinement and analysis program. 
J. Appl. Cryst. (2009). 42, 339-341. 
;
_computing_publication_material
; 
O. V. Dolomanov, L. J. Bourhis, R. J. Gildea, J. A. K. Howard and H. Puschmann, 
OLEX2: a complete structure solution, refinement and analysis program. 
J. Appl. Cryst. (2009). 42, 339-341. 
;
_computing_structure_refinement
; 
XL, G.M. Sheldrick, Acta Cryst. 
(2008). A64, 112-122 
;
_computing_structure_solution
; 
XS, G.M. Sheldrick, Acta Cryst. 
(2008). A64, 112-122 
;
_diffrn_ambient_temperature 100(2)
_diffrn_measured_fraction_theta_full 1.000
_diffrn_measured_fraction_theta_max 1.000
_diffrn_measurement_device_type 'Bruker APEX-II CCD'
_diffrn_measurement_method '\f and \w scans'
_diffrn_radiation_type 'Mo K\a'
_diffrn_radiation_wavelength 0.71073
_diffrn_reflns_av_R_equivalents 0.0652
_diffrn_reflns_av_unetI/netI 0.0369
_diffrn_reflns_Laue_measured_fraction_full 1.000
_diffrn_reflns_Laue_measured_fraction_max 1.000
_diffrn_reflns_limit_h_max 14
_diffrn_reflns_limit_h_min -14
_diffrn_reflns_limit_k_max 10
_diffrn_reflns_limit_k_min -10
_diffrn_reflns_limit_l_max 20
_diffrn_reflns_limit_l_min -20
_diffrn_reflns_number 23957
_diffrn_reflns_point_group_measured_fraction_full 1.000
_diffrn_reflns_point_group_measured_fraction_max 1.000
_diffrn_reflns_theta_full 25.242
_diffrn_reflns_theta_max 25.497
_diffrn_reflns_theta_min 1.891
_diffrn_standards_number 0
_exptl_absorpt_coefficient_mu 0.410
_exptl_absorpt_correction_T_max 0.7454
_exptl_absorpt_correction_T_min 0.6725
_exptl_absorpt_correction_type multi-scan
_exptl_absorpt_process_details
; 
SADABS-2012/1 (Bruker,2012) was used for absorption correction. 
wR2(int) was 0.0686 before and 0.0609 after correction. 
The Ratio of minimum to maximum transmission is 0.9022. 
The \l/2 correction factor is 0.0015. 
;
_exptl_crystal_colour colourless
_exptl_crystal_colour_primary colourless
_exptl_crystal_density_diffrn 1.417
_exptl_crystal_description Block
_exptl_crystal_F_000 752
_exptl_crystal_recrystallization_method 'Re-crystallisation from solvent: '
_exptl_crystal_size_max 0.453
_exptl_crystal_size_mid 0.294
_exptl_crystal_size_min 0.062
_refine_diff_density_max 0.320
_refine_diff_density_min -0.425
_refine_diff_density_rms 0.057
_refine_ls_extinction_method none
_refine_ls_goodness_of_fit_ref 1.000
_refine_ls_hydrogen_treatment constr
_refine_ls_matrix_type full
_refine_ls_number_parameters 203
_refine_ls_number_reflns 3102
_refine_ls_number_restraints 0
_refine_ls_restrained_S_all 1.000
_refine_ls_R_factor_all 0.0550
_refine_ls_R_factor_gt 0.0401
_refine_ls_shift/su_max 0.000
_refine_ls_shift/su_mean 0.000
_refine_ls_structure_factor_coef Fsqd
_refine_ls_weighting_details 'w=1/[\s^2^(Fo^2^)+(0.0828P)^2^] where P=(Fo^2^+2Fc^2^)/3'
_refine_ls_weighting_scheme calc
_refine_ls_wR_factor_gt 0.1167
_refine_ls_wR_factor_ref 0.1240
_reflns_Friedel_coverage 0.000
_reflns_number_gt 2455
_reflns_number_total 3102
_reflns_threshold_expression 'I > 2\s(I)'
_cod_data_source_file c5qo00315f2.cif
_cod_data_source_block aa002_0m
_cod_database_code 1553198
_olex2_refinement_description
; 
1. Fixed Uiso 
 At 1.2 times of: 
  All C(H) groups, All C(H,H) groups 
 At 1.5 times of: 
  All C(H,H,H) groups, All O(H) groups 
2.a Ternary CH refined with riding coordinates: 
 C5(H5) 
2.b Secondary CH2 refined with riding coordinates: 
 C4(H4A,H4B), C7(H7A,H7B), C8(H8A,H8B), C9(H9A,H9B), C10(H10A,H10B), C11(H11A, 
 H11B), C1S(H1SA,H1SB) 
2.c Idealised Me refined as rotating group: 
 C12(H12A,H12B,H12C), C13(H13A,H13B,H13C) 
2.d Idealised tetrahedral OH refined as rotating group: 
 O4(H4), O5(H5A) 
;
_shelx_estimated_absorpt_t_max 0.975
_shelx_estimated_absorpt_t_min 0.836

loop_
_space_group_symop_operation_xyz
'x, y, z'
'-x+1/2, y+1/2, -z+1/2'
'-x, -y, -z'
'x-1/2, -y-1/2, z-1/2'

loop_
_atom_site_label
_atom_site_type_symbol
_atom_site_fract_x
_atom_site_fract_y
_atom_site_fract_z
_atom_site_U_iso_or_equiv
_atom_site_adp_type
_atom_site_occupancy
_atom_site_site_symmetry_order
_atom_site_calc_flag
_atom_site_refinement_flags_posn
_atom_site_refinement_flags_adp
C1 C -0.55813(17) -0.1649(2) -0.22908(12) 0.0125(4) Uani 1 1 d . .
C2 C -0.46574(17) -0.1403(2) -0.14644(12) 0.0149(4) Uani 1 1 d . .
C3 C -0.47643(18) -0.2719(2) -0.08746(12) 0.0146(4) Uani 1 1 d . .
C4 C -0.59775(18) -0.2849(2) -0.07083(13) 0.0164(5) Uani 1 1 d . .
H4A H -0.6364 -0.1835 -0.0752 0.020 Uiso 1 1 calc R U
H4B H -0.5899 -0.3266 -0.0150 0.020 Uiso 1 1 calc R U
C5 C -0.66967(18) -0.3942(2) -0.13708(12) 0.0135(4) Uani 1 1 d . .
H5A H -0.7398 -0.3406 -0.1733 0.016 Uiso 1 1 calc R U
C6 C -0.57992(17) -0.4353(2) -0.18608(12) 0.0133(4) Uani 1 1 d . .
C7 C -0.59231(18) -0.5927(2) -0.22415(13) 0.0157(4) Uani 1 1 d . .
H7A H -0.6671 -0.5960 -0.2687 0.019 Uiso 1 1 calc R U
H7B H -0.5992 -0.6675 -0.1816 0.019 Uiso 1 1 calc R U
C8 C -0.49225(19) -0.6450(2) -0.26011(14) 0.0207(5) Uani 1 1 d . .
H8A H -0.4189 -0.6510 -0.2144 0.025 Uiso 1 1 calc R U
H8B H -0.5106 -0.7499 -0.2819 0.025 Uiso 1 1 calc R U
C9 C -0.46737(19) -0.5469(2) -0.32816(14) 0.0215(5) Uani 1 1 d . .
H9A H -0.4108 -0.6020 -0.3518 0.026 Uiso 1 1 calc R U
H9B H -0.4290 -0.4510 -0.3034 0.026 Uiso 1 1 calc R U
C10 C -0.5769(2) -0.5061(3) -0.39840(14) 0.0228(5) Uani 1 1 d . .
H10A H -0.5549 -0.5098 -0.4510 0.027 Uiso 1 1 calc R U
H10B H -0.6375 -0.5858 -0.4010 0.027 Uiso 1 1 calc R U
C11 C -0.63206(19) -0.3512(2) -0.39214(12) 0.0188(5) Uani 1 1 d . .
H11A H -0.5715 -0.2712 -0.3890 0.023 Uiso 1 1 calc R U
H11B H -0.6961 -0.3335 -0.4433 0.023 Uiso 1 1 calc R U
C12 C -0.34405(19) -0.1434(3) -0.16391(14) 0.0219(5) Uani 1 1 d . .
H12A H -0.3421 -0.0669 -0.2060 0.033 Uiso 1 1 calc R U
H12B H -0.3300 -0.2451 -0.1837 0.033 Uiso 1 1 calc R U
H12C H -0.2826 -0.1201 -0.1131 0.033 Uiso 1 1 calc R U
C13 C -0.4852(2) 0.0158(2) -0.11170(14) 0.0217(5) Uani 1 1 d . .
H13A H -0.5674 0.0243 -0.1097 0.033 Uiso 1 1 calc R U
H13B H -0.4683 0.0966 -0.1472 0.033 Uiso 1 1 calc R U
H13C H -0.4324 0.0268 -0.0559 0.033 Uiso 1 1 calc R U
N1 N -0.58827(14) -0.31303(19) -0.24946(10) 0.0131(4) Uani 1 1 d . .
O1 O -0.59607(12) -0.05828(15) -0.27674(8) 0.0170(3) Uani 1 1 d . .
O2 O -0.68041(12) -0.33364(15) -0.32182(8) 0.0154(3) Uani 1 1 d . .
O3 O -0.46751(12) -0.41585(15) -0.12912(8) 0.0140(3) Uani 1 1 d . .
O4 O -0.38147(13) -0.26032(16) -0.01838(9) 0.0196(4) Uani 1 1 d . .
H4 H -0.3807 -0.3360 0.0124 0.029 Uiso 1 1 calc R U
O5 O -0.70546(12) -0.52183(15) -0.09807(8) 0.0157(3) Uani 1 1 d . .
H5 H -0.7644 -0.5632 -0.1306 0.024 Uiso 1 1 calc R U
C1S C -0.1866(2) -0.5400(3) -0.06229(16) 0.0300(6) Uani 1 1 d . .
H1SA H -0.1601 -0.5202 -0.0022 0.036 Uiso 1 1 calc R U
H1SB H -0.2660 -0.4946 -0.0840 0.036 Uiso 1 1 calc R U
Cl1S Cl -0.08780(6) -0.45310(8) -0.11042(4) 0.0391(2) Uani 1 1 d . .
Cl2S Cl -0.19448(6) -0.73893(7) -0.07990(5) 0.0454(2) Uani 1 1 d . .

loop_
_atom_site_aniso_label
_atom_site_aniso_U_11
_atom_site_aniso_U_22
_atom_site_aniso_U_33
_atom_site_aniso_U_23
_atom_site_aniso_U_13
_atom_site_aniso_U_12
C1 0.0121(10) 0.0133(10) 0.0132(10) 0.0013(8) 0.0052(8) 0.0018(8)
C2 0.0169(11) 0.0116(10) 0.0136(11) 0.0020(8) 0.0000(9) -0.0012(8)
C3 0.0181(11) 0.0112(10) 0.0122(11) -0.0002(8) 0.0000(9) -0.0023(8)
C4 0.0206(11) 0.0146(10) 0.0138(11) -0.0031(8) 0.0042(9) -0.0034(8)
C5 0.0166(11) 0.0104(9) 0.0125(10) 0.0013(8) 0.0024(9) -0.0005(8)
C6 0.0142(10) 0.0123(9) 0.0114(10) 0.0034(8) 0.0002(8) -0.0002(8)
C7 0.0203(11) 0.0121(10) 0.0146(10) 0.0001(8) 0.0047(9) -0.0021(8)
C8 0.0215(12) 0.0150(10) 0.0255(12) -0.0021(9) 0.0060(10) 0.0027(8)
C9 0.0209(12) 0.0189(11) 0.0273(13) -0.0015(9) 0.0108(10) 0.0043(9)
C10 0.0279(12) 0.0253(12) 0.0181(12) -0.0054(9) 0.0113(10) 0.0015(9)
C11 0.0227(12) 0.0241(11) 0.0090(10) -0.0004(8) 0.0033(9) 0.0017(9)
C12 0.0164(11) 0.0253(12) 0.0226(12) 0.0058(9) 0.0030(10) -0.0032(9)
C13 0.0318(13) 0.0132(10) 0.0181(11) 0.0025(9) 0.0036(10) -0.0021(9)
N1 0.0136(9) 0.0138(8) 0.0096(8) -0.0003(7) -0.0006(7) -0.0004(7)
O1 0.0169(8) 0.0149(7) 0.0167(8) 0.0039(6) 0.0003(6) 0.0012(6)
O2 0.0141(7) 0.0195(7) 0.0103(7) -0.0015(6) -0.0003(6) 0.0007(6)
O3 0.0131(7) 0.0106(7) 0.0161(8) 0.0003(6) 0.0002(6) 0.0004(5)
O4 0.0215(8) 0.0165(8) 0.0153(8) 0.0051(6) -0.0044(7) -0.0046(6)
O5 0.0168(8) 0.0151(7) 0.0132(7) 0.0018(6) 0.0006(6) -0.0049(6)
C1S 0.0252(13) 0.0355(14) 0.0326(14) 0.0038(11) 0.0134(11) 0.0051(10)
Cl1S 0.0365(4) 0.0433(4) 0.0398(4) 0.0135(3) 0.0143(3) -0.0036(3)
Cl2S 0.0414(4) 0.0309(4) 0.0605(5) 0.0121(3) 0.0084(4) 0.0017(3)

loop_
_atom_type_symbol
_atom_type_description
_atom_type_scat_dispersion_real
_atom_type_scat_dispersion_imag
_atom_type_scat_source
C C 0.0033 0.0016 'International Tables Vol C Tables 4.2.6.8 and 6.1.1.4'
H H 0.0000 0.0000 'International Tables Vol C Tables 4.2.6.8 and 6.1.1.4'
N N 0.0061 0.0033 'International Tables Vol C Tables 4.2.6.8 and 6.1.1.4'
O O 0.0106 0.0060 'International Tables Vol C Tables 4.2.6.8 and 6.1.1.4'
Cl Cl 0.1484 0.1585 'International Tables Vol C Tables 4.2.6.8 and 6.1.1.4'

loop_
_geom_angle_atom_site_label_1
_geom_angle_atom_site_label_2
_geom_angle_atom_site_label_3
_geom_angle
N1 C1 C2 115.78(16)
O1 C1 C2 121.86(17)
O1 C1 N1 122.14(18)
C1 C2 C3 108.53(16)
C1 C2 C12 106.90(16)
C12 C2 C3 110.68(16)
C13 C2 C1 109.33(16)
C13 C2 C3 111.76(17)
C13 C2 C12 109.50(17)
C4 C3 C2 114.59(16)
O3 C3 C2 107.62(15)
O3 C3 C4 102.53(15)
O4 C3 C2 107.36(15)
O4 C3 C4 115.57(16)
O4 C3 O3 108.71(15)
C3 C4 H4A 110.6
C3 C4 H4B 110.6
C3 C4 C5 105.63(15)
H4A C4 H4B 108.7
C5 C4 H4A 110.6
C5 C4 H4B 110.6
C4 C5 H5A 110.6
C4 C5 C6 102.15(15)
C6 C5 H5A 110.6
O5 C5 C4 109.09(15)
O5 C5 H5A 110.6
O5 C5 C6 113.44(16)
C7 C6 C5 115.90(16)
N1 C6 C5 107.09(15)
N1 C6 C7 111.60(16)
O3 C6 C5 104.94(15)
O3 C6 C7 111.19(16)
O3 C6 N1 105.39(15)
C6 C7 H7A 108.2
C6 C7 H7B 108.2
C6 C7 C8 116.40(17)
H7A C7 H7B 107.3
C8 C7 H7A 108.2
C8 C7 H7B 108.2
C7 C8 H8A 108.0
C7 C8 H8B 108.0
H8A C8 H8B 107.3
C9 C8 C7 117.12(17)
C9 C8 H8A 108.0
C9 C8 H8B 108.0
C8 C9 H9A 108.6
C8 C9 H9B 108.6
C8 C9 C10 114.71(18)
H9A C9 H9B 107.6
C10 C9 H9A 108.6
C10 C9 H9B 108.6
C9 C10 H10A 108.3
C9 C10 H10B 108.3
H10A C10 H10B 107.4
C11 C10 C9 116.06(18)
C11 C10 H10A 108.3
C11 C10 H10B 108.3
C10 C11 H11A 108.5
C10 C11 H11B 108.5
H11A C11 H11B 107.5
O2 C11 C10 114.89(17)
O2 C11 H11A 108.5
O2 C11 H11B 108.5
C2 C12 H12A 109.5
C2 C12 H12B 109.5
C2 C12 H12C 109.5
H12A C12 H12B 109.5
H12A C12 H12C 109.5
H12B C12 H12C 109.5
C2 C13 H13A 109.5
C2 C13 H13B 109.5
C2 C13 H13C 109.5
H13A C13 H13B 109.5
H13A C13 H13C 109.5
H13B C13 H13C 109.5
C1 N1 C6 122.52(16)
C1 N1 O2 115.29(15)
O2 N1 C6 114.39(14)
N1 O2 C11 109.82(14)
C6 O3 C3 104.64(14)
C3 O4 H4 109.5
C5 O5 H5 109.5
H1SA C1S H1SB 108.0
Cl1S C1S H1SA 109.4
Cl1S C1S H1SB 109.4
Cl2S C1S H1SA 109.4
Cl2S C1S H1SB 109.4
Cl2S C1S Cl1S 111.05(13)

loop_
_geom_bond_atom_site_label_1
_geom_bond_atom_site_label_2
_geom_bond_distance
C1 C2 1.531(3)
C1 N1 1.361(3)
C1 O1 1.232(2)
C2 C3 1.548(3)
C2 C12 1.540(3)
C2 C13 1.527(3)
C3 C4 1.534(3)
C3 O3 1.459(2)
C3 O4 1.381(2)
C4 H4A 0.9900
C4 H4B 0.9900
C4 C5 1.537(3)
C5 H5A 1.0000
C5 C6 1.551(3)
C5 O5 1.416(2)
C6 C7 1.509(3)
C6 N1 1.495(2)
C6 O3 1.417(2)
C7 H7A 0.9900
C7 H7B 0.9900
C7 C8 1.535(3)
C8 H8A 0.9900
C8 H8B 0.9900
C8 C9 1.524(3)
C9 H9A 0.9900
C9 H9B 0.9900
C9 C10 1.536(3)
C10 H10A 0.9900
C10 H10B 0.9900
C10 C11 1.518(3)
C11 H11A 0.9900
C11 H11B 0.9900
C11 O2 1.457(2)
C12 H12A 0.9800
C12 H12B 0.9800
C12 H12C 0.9800
C13 H13A 0.9800
C13 H13B 0.9800
C13 H13C 0.9800
N1 O2 1.405(2)
O4 H4 0.8400
O5 H5 0.8400
C1S H1SA 0.9900
C1S H1SB 0.9900
C1S Cl1S 1.762(2)
C1S Cl2S 1.762(3)

loop_
_geom_hbond_atom_site_label_D
_geom_hbond_atom_site_label_H
_geom_hbond_atom_site_label_A
_geom_hbond_distance_DH
_geom_hbond_distance_HA
_geom_hbond_distance_DA
_geom_hbond_angle_DHA
_geom_hbond_site_symmetry_A
O4 H4 O5 0.84 1.96 2.7262(19) 150.3 3_445
O5 H5 O1 0.84 1.93 2.7065(19) 152.4 2_344
O5 H5 O2 0.84 2.52 3.1735(19) 134.9 2_344

loop_
_geom_torsion_atom_site_label_1
_geom_torsion_atom_site_label_2
_geom_torsion_atom_site_label_3
_geom_torsion_atom_site_label_4
_geom_torsion
C1 C2 C3 C4 -59.1(2)
C1 C2 C3 O3 54.2(2)
C1 C2 C3 O4 171.05(15)
C1 N1 O2 C11 91.89(18)
C2 C1 N1 C6 27.2(2)
C2 C1 N1 O2 174.67(15)
C2 C3 C4 C5 90.55(19)
C2 C3 O3 C6 -77.61(18)
C3 C4 C5 C6 0.45(19)
C3 C4 C5 O5 120.79(17)
C4 C3 O3 C6 43.58(17)
C4 C5 C6 C7 149.11(17)
C4 C5 C6 N1 -85.62(17)
C4 C5 C6 O3 26.06(18)
C5 C6 C7 C8 -170.03(17)
C5 C6 N1 C1 64.8(2)
C5 C6 N1 O2 -82.97(18)
C5 C6 O3 C3 -44.20(17)
C6 C7 C8 C9 -58.9(3)
C6 N1 O2 C11 -117.97(17)
C7 C6 N1 C1 -167.42(17)
C7 C6 N1 O2 44.8(2)
C7 C6 O3 C3 -170.24(15)
C7 C8 C9 C10 -49.1(3)
C8 C9 C10 C11 96.5(2)
C9 C10 C11 O2 -64.1(2)
C10 C11 O2 N1 75.6(2)
C12 C2 C3 C4 -176.15(16)
C12 C2 C3 O3 -62.8(2)
C12 C2 C3 O4 54.0(2)
C13 C2 C3 C4 61.5(2)
C13 C2 C3 O3 174.82(16)
C13 C2 C3 O4 -68.3(2)
N1 C1 C2 C3 -29.4(2)
N1 C1 C2 C12 90.05(19)
N1 C1 C2 C13 -151.50(17)
N1 C6 C7 C8 67.0(2)
N1 C6 O3 C3 68.69(17)
O1 C1 C2 C3 155.83(18)
O1 C1 C2 C12 -84.8(2)
O1 C1 C2 C13 33.7(2)
O1 C1 N1 C6 -158.01(18)
O1 C1 N1 O2 -10.5(3)
O3 C3 C4 C5 -25.73(19)
O3 C6 C7 C8 -50.3(2)
O3 C6 N1 C1 -46.6(2)
O3 C6 N1 O2 165.66(13)
O4 C3 C4 C5 -143.80(16)
O4 C3 O3 C6 166.41(15)
O5 C5 C6 C7 31.9(2)
O5 C5 C6 N1 157.12(15)
O5 C5 C6 O3 -91.20(18)
